data_2312301
loop_
_publ_author_name
'Kennedy, Alan R.'
'Cruickshank, Laura'
'Maher, Pamela'
'McKinnon, Zoe'

_publ_section_title
;
 A structural comparison of salt forms of dopamine with the structures of
 other phenylethylamines.
;
_journal_coeditor_code OP3027
_journal_issue 10
_journal_name_full 'Acta crystallographica. Section C, Structural chemistry'
_journal_paper_doi 10.1107/S2053229623007696
_journal_volume 79
_journal_year 2023
_chemical_formula_iupac 'C8 H12 N1 O2 +, C7 H5 O2 -'
_chemical_formula_moiety 'C8 H12 N1 O2 +, C7 H5 O2 -'
_chemical_formula_sum 'C15 H17 N O4'
_chemical_formula_weight 275.29
_chemical_name_common
;
Dopamine benzoate
;
_chemical_name_systematic
;
2-(3,4-Dihydroxyphenyl)ethan-1-aminium benzoate
;
_space_group_crystal_system monoclinic
_space_group_IT_number 14
_space_group_name_Hall '-P 2ybc'
_space_group_name_H-M_alt 'P 1 21/c 1'
_atom_sites_solution_hydrogens mixed
_audit_creation_method SHELXL-2018/3
_cell_angle_alpha 90
_cell_angle_beta 111.384(6)
_cell_angle_gamma 90
_cell_formula_units_Z 4
_cell_length_a 11.7637(6)
_cell_length_b 11.7460(5)
_cell_length_c 10.3316(5)
_cell_measurement_reflns_used 1775
_cell_measurement_temperature 123(2)
_cell_measurement_theta_max 72.6320
_cell_measurement_theta_min 5.5010
_cell_volume 1329.31(12)
_computing_cell_refinement
;
Crysalis PRO (Rigaku OD, 2019)
;
_computing_data_collection
;
Crysalis PRO (Rigaku OD, 2019)
;
_computing_data_reduction
;
Crysalis PRO (Rigaku OD, 2019)
;
_computing_molecular_graphics
;
Mercury (Macrae <i>et al.</i>,  2020)
;
_computing_publication_material
;
SHELXL2018 in WinGX (Farrugia, 2012)
;
_computing_structure_refinement
;
SHELXL2018 (Sheldrick, 2015<i>b</i>)
;
_computing_structure_solution
;
SIR92 (Altomare <i>et al.</i>, 1994)
;
_diffrn_ambient_temperature 123(2)
_diffrn_measured_fraction_theta_full 0.995
_diffrn_measured_fraction_theta_max 0.985
_diffrn_measurement_device_type 'Oxford Diffraction Gemini S'
_diffrn_measurement_method 'omega scans'
_diffrn_radiation_type CuK\a
_diffrn_radiation_wavelength 1.5418
_diffrn_reflns_av_R_equivalents 0.0255
_diffrn_reflns_av_unetI/netI 0.0399
_diffrn_reflns_limit_h_max 14
_diffrn_reflns_limit_h_min -14
_diffrn_reflns_limit_k_max 14
_diffrn_reflns_limit_k_min -14
_diffrn_reflns_limit_l_max 12
_diffrn_reflns_limit_l_min -9
_diffrn_reflns_number 5127
_diffrn_reflns_theta_full 70.000
_diffrn_reflns_theta_max 72.766
_diffrn_reflns_theta_min 8.088
_diffrn_source 'sealed tube'
_diffrn_standards_decay_% 0
_diffrn_standards_interval_count 0
_diffrn_standards_number 0
_exptl_absorpt_coefficient_mu 0.827
_exptl_absorpt_correction_T_max 1.00000
_exptl_absorpt_correction_T_min 0.76113
_exptl_absorpt_correction_type multi-scan
_exptl_absorpt_process_details
;
(CrysAlis PRO; Rigaku OD, 2019)
;
_exptl_crystal_colour colourless
_exptl_crystal_density_diffrn 1.376
_exptl_crystal_description blade
_exptl_crystal_F_000 584
_exptl_crystal_size_max 0.35
_exptl_crystal_size_mid 0.10
_exptl_crystal_size_min 0.02
_refine_diff_density_max 0.629
_refine_diff_density_min -0.265
_refine_ls_extinction_method none
_refine_ls_goodness_of_fit_ref 1.023
_refine_ls_hydrogen_treatment mixed
_refine_ls_matrix_type full
_refine_ls_number_parameters 201
_refine_ls_number_reflns 2614
_refine_ls_number_restraints 0
_refine_ls_restrained_S_all 1.023
_refine_ls_R_factor_all 0.0766
_refine_ls_R_factor_gt 0.0601
_refine_ls_shift/su_max 0.000
_refine_ls_shift/su_mean 0.000
_refine_ls_structure_factor_coef Fsqd
_refine_ls_weighting_details 'w=1/[\s^2^(Fo^2^)+(0.0888P)^2^+0.9631P] where P=(Fo^2^+2Fc^2^)/3'
_refine_ls_weighting_scheme calc
_refine_ls_wR_factor_gt 0.1534
_refine_ls_wR_factor_ref 0.1705
_reflns_number_gt 2033
_reflns_number_total 2614
_reflns_threshold_expression 'I > 2\s(I)'
_cod_data_source_file op3027sup1.cif
_cod_data_source_block I
_cod_original_cell_volume 1329.30(12)
_cod_original_sg_symbol_H-M 'P 21/c'
_cod_database_code 2312301
_shelx_space_group_comment
;
The symmetry employed for this shelxl refinement is uniquely defined
by the following loop, which should always be used as a source of
symmetry information in preference to the above space-group names.
They are only intended as comments.
;

loop_
_space_group_symop_operation_xyz
'x, y, z'
'-x, y+1/2, -z+1/2'
'-x, -y, -z'
'x, -y-1/2, z-1/2'

loop_
_atom_site_type_symbol
_atom_site_label
_atom_site_fract_x
_atom_site_fract_y
_atom_site_fract_z
_atom_site_U_iso_or_equiv
_atom_site_adp_type
_atom_site_calc_flag
_atom_site_occupancy
_atom_site_disorder_assembly
_atom_site_disorder_group
O O1 1.20255(19) 0.04346(18) 0.6282(2) 0.0421(5) Uani d 1 . .
O O2 1.28979(15) 0.19051(14) 0.84779(19) 0.0276(4) Uani d 1 . .
O O3 0.43021(15) 0.11232(14) 0.60916(17) 0.0292(4) Uani d 1 . .
O O4 0.40997(15) 0.30029(14) 0.62181(17) 0.0281(4) Uani d 1 . .
N N1 0.62199(17) -0.05339(17) 0.6759(2) 0.0244(4) Uani d 1 . .
C C1 0.7372(2) 0.0150(2) 0.7240(4) 0.0409(7) Uani d 1 . .
H H1A 0.728184 0.079754 0.659696 0.049 Uiso calc 1 . .
H H1B 0.750566 0.046542 0.817302 0.049 Uiso calc 1 . .
C C2 0.8451(2) -0.0529(2) 0.7309(3) 0.0413(7) Uani d 1 . .
H H2A 0.827626 -0.092126 0.640880 0.050 Uiso calc 1 . .
H H2B 0.860028 -0.111904 0.803610 0.050 Uiso calc 1 . .
C C3 0.9600(2) 0.0188(2) 0.7628(3) 0.0358(6) Uani d 1 . .
C C4 1.0295(2) 0.0041(2) 0.6822(3) 0.0345(6) Uani d 1 . .
H H4 1.003729 -0.048194 0.606940 0.041 Uiso calc 1 . .
C C5 1.1370(2) 0.0650(2) 0.7098(3) 0.0319(6) Uani d 1 . .
C C6 1.1783(2) 0.14003(19) 0.8221(3) 0.0275(5) Uani d 1 . .
C C7 1.1075(2) 0.1579(2) 0.9009(3) 0.0368(6) Uani d 1 . .
H H7 1.132590 0.210908 0.975447 0.044 Uiso calc 1 . .
C C8 0.9974(3) 0.0971(2) 0.8703(3) 0.0426(7) Uani d 1 . .
H H8 0.948218 0.110046 0.924125 0.051 Uiso calc 1 . .
C C9 0.5586(2) 0.20615(19) 0.8119(2) 0.0235(5) Uani d 1 . .
C C10 0.5704(2) 0.1143(2) 0.9017(2) 0.0271(5) Uani d 1 . .
H H10 0.511138 0.055248 0.877067 0.033 Uiso calc 1 . .
C C11 0.6686(2) 0.1094(2) 1.0268(3) 0.0322(6) Uani d 1 . .
H H11 0.674677 0.048533 1.089462 0.039 Uiso calc 1 . .
C C12 0.7579(2) 0.1925(2) 1.0610(3) 0.0362(6) Uani d 1 . .
H H12 0.826813 0.186991 1.145034 0.043 Uiso calc 1 . .
C C13 0.7464(2) 0.2843(2) 0.9716(3) 0.0353(6) Uani d 1 . .
H H13 0.807283 0.341913 0.994916 0.042 Uiso calc 1 . .
C C14 0.6458(2) 0.2915(2) 0.8487(2) 0.0279(5) Uani d 1 . .
H H14 0.636740 0.355359 0.789335 0.033 Uiso calc 1 . .
C C15 0.4585(2) 0.20679(19) 0.6709(2) 0.0230(5) Uani d 1 . .
H H1N 0.618(3) -0.112(3) 0.741(3) 0.044(9) Uiso d 1 . .
H H2N 0.555(3) -0.003(3) 0.660(3) 0.044(9) Uiso d 1 . .
H H3N 0.607(3) -0.091(3) 0.599(4) 0.040(8) Uiso d 1 . .
H H1H 1.266(3) 0.084(3) 0.654(4) 0.049(10) Uiso d 1 . .
H H2H 1.324(3) 0.200(3) 0.935(4) 0.045(10) Uiso d 1 . .

loop_
_atom_site_aniso_label
_atom_site_aniso_U_11
_atom_site_aniso_U_22
_atom_site_aniso_U_33
_atom_site_aniso_U_12
_atom_site_aniso_U_13
_atom_site_aniso_U_23
O1 0.0401(11) 0.0485(12) 0.0364(11) -0.0140(9) 0.0126(9) -0.0125(9)
O2 0.0259(8) 0.0289(9) 0.0274(10) -0.0054(6) 0.0090(7) -0.0019(7)
O3 0.0327(9) 0.0249(8) 0.0276(9) 0.0030(7) 0.0081(7) -0.0012(7)
O4 0.0351(9) 0.0250(8) 0.0244(9) 0.0084(7) 0.0109(7) 0.0030(6)
N1 0.0249(10) 0.0216(9) 0.0253(11) -0.0021(7) 0.0077(8) 0.0006(8)
C1 0.0309(13) 0.0294(13) 0.065(2) -0.0063(10) 0.0201(13) -0.0031(12)
C2 0.0335(13) 0.0304(13) 0.0571(19) -0.0042(11) 0.0131(12) -0.0056(12)
C3 0.0291(12) 0.0287(12) 0.0435(16) -0.0006(10) 0.0062(11) -0.0022(11)
C4 0.0309(12) 0.0319(13) 0.0327(14) -0.0026(10) 0.0020(10) -0.0012(10)
C5 0.0276(11) 0.0297(12) 0.0286(13) -0.0016(10) -0.0013(10) 0.0061(10)
C6 0.0226(11) 0.0239(11) 0.0325(13) 0.0006(8) 0.0058(9) 0.0057(9)
C7 0.0336(13) 0.0344(13) 0.0438(16) -0.0015(11) 0.0161(12) -0.0047(11)
C8 0.0388(14) 0.0368(14) 0.0608(19) -0.0016(11) 0.0285(14) -0.0039(13)
C9 0.0270(11) 0.0253(11) 0.0197(11) 0.0052(8) 0.0102(9) -0.0004(8)
C10 0.0313(11) 0.0261(11) 0.0267(12) 0.0052(9) 0.0139(10) 0.0031(9)
C11 0.0410(13) 0.0326(12) 0.0250(13) 0.0120(10) 0.0145(11) 0.0069(10)
C12 0.0352(13) 0.0461(15) 0.0233(13) 0.0096(11) 0.0058(10) -0.0002(11)
C13 0.0337(13) 0.0400(14) 0.0302(13) -0.0035(11) 0.0094(11) -0.0059(11)
C14 0.0340(12) 0.0274(11) 0.0235(12) 0.0007(9) 0.0120(10) 0.0013(9)
C15 0.0243(10) 0.0254(11) 0.0228(11) 0.0037(8) 0.0129(9) 0.0018(8)

loop_
_atom_type_symbol
_atom_type_description
_atom_type_scat_dispersion_real
_atom_type_scat_dispersion_imag
_atom_type_scat_source
O O 0.0492 0.0322 'International Tables Vol C Tables 4.2.6.8 and 6.1.1.4'
N N 0.0311 0.0180 'International Tables Vol C Tables 4.2.6.8 and 6.1.1.4'
C C 0.0181 0.0091 'International Tables Vol C Tables 4.2.6.8 and 6.1.1.4'
H H 0.0000 0.0000 'International Tables Vol C Tables 4.2.6.8 and 6.1.1.4'

loop_
_geom_angle_atom_site_label_1
_geom_angle_atom_site_label_2
_geom_angle_atom_site_label_3
_geom_angle_site_symmetry_1
_geom_angle_site_symmetry_3
_geom_angle
_geom_angle_publ_flag
C5 O1 H1H . . 110(2) ?
C6 O2 H2H . . 108(2) ?
C1 N1 H1N . . 114.8(19) ?
C1 N1 H2N . . 108(2) ?
H1N N1 H2N . . 108(3) ?
C1 N1 H3N . . 116(2) ?
H1N N1 H3N . . 103(3) ?
H2N N1 H3N . . 106(3) ?
C2 C1 N1 . . 112.6(2) ?
C2 C1 H1A . . 109.1 ?
N1 C1 H1A . . 109.1 ?
C2 C1 H1B . . 109.1 ?
N1 C1 H1B . . 109.1 ?
H1A C1 H1B . . 107.8 ?
C1 C2 C3 . . 113.0(2) ?
C1 C2 H2A . . 109.0 ?
C3 C2 H2A . . 109.0 ?
C1 C2 H2B . . 109.0 ?
C3 C2 H2B . . 109.0 ?
H2A C2 H2B . . 107.8 ?
C4 C3 C8 . . 119.0(2) ?
C4 C3 C2 . . 118.5(2) ?
C8 C3 C2 . . 122.6(3) ?
C3 C4 C5 . . 120.6(3) ?
C3 C4 H4 . . 119.7 ?
C5 C4 H4 . . 119.7 ?
O1 C5 C4 . . 117.3(2) ?
O1 C5 C6 . . 122.0(2) ?
C4 C5 C6 . . 120.7(3) ?
O2 C6 C7 . . 124.1(2) ?
O2 C6 C5 . . 116.8(2) ?
C7 C6 C5 . . 119.0(2) ?
C6 C7 C8 . . 119.6(3) ?
C6 C7 H7 . . 120.2 ?
C8 C7 H7 . . 120.2 ?
C3 C8 C7 . . 120.9(3) ?
C3 C8 H8 . . 119.5 ?
C7 C8 H8 . . 119.5 ?
C14 C9 C10 . . 119.5(2) ?
C14 C9 C15 . . 120.2(2) ?
C10 C9 C15 . . 120.0(2) ?
C11 C10 C9 . . 119.9(2) ?
C11 C10 H10 . . 120.0 ?
C9 C10 H10 . . 120.0 ?
C12 C11 C10 . . 120.5(2) ?
C12 C11 H11 . . 119.8 ?
C10 C11 H11 . . 119.8 ?
C11 C12 C13 . . 119.7(2) ?
C11 C12 H12 . . 120.1 ?
C13 C12 H12 . . 120.1 ?
C14 C13 C12 . . 119.8(2) ?
C14 C13 H13 . . 120.1 ?
C12 C13 H13 . . 120.1 ?
C9 C14 C13 . . 120.4(2) ?
C9 C14 H14 . . 119.8 ?
C13 C14 H14 . . 119.8 ?
O4 C15 O3 . . 124.5(2) ?
O4 C15 C9 . . 118.4(2) ?
O3 C15 C9 . . 117.03(19) ?

loop_
_geom_bond_atom_site_label_1
_geom_bond_atom_site_label_2
_geom_bond_site_symmetry_2
_geom_bond_distance
_geom_bond_publ_flag
O1 C5 . 1.358(3) ?
O1 H1H . 0.84(4) ?
O2 C6 . 1.374(3) ?
O2 H2H . 0.85(4) ?
O3 C15 . 1.263(3) ?
O4 C15 . 1.256(3) ?
N1 C1 . 1.496(3) ?
N1 H1N . 0.98(3) ?
N1 H2N . 0.95(3) ?
N1 H3N . 0.87(4) ?
C1 C2 . 1.478(4) ?
C1 H1A . 0.9900 ?
C1 H1B . 0.9900 ?
C2 C3 . 1.523(3) ?
C2 H2A . 0.9900 ?
C2 H2B . 0.9900 ?
C3 C4 . 1.373(4) ?
C3 C8 . 1.384(4) ?
C4 C5 . 1.389(4) ?
C4 H4 . 0.9500 ?
C5 C6 . 1.396(4) ?
C6 C7 . 1.377(4) ?
C7 C8 . 1.410(4) ?
C7 H7 . 0.9500 ?
C8 H8 . 0.9500 ?
C9 C14 . 1.385(3) ?
C9 C10 . 1.396(3) ?
C9 C15 . 1.503(3) ?
C10 C11 . 1.386(4) ?
C10 H10 . 0.9500 ?
C11 C12 . 1.381(4) ?
C11 H11 . 0.9500 ?
C12 C13 . 1.394(4) ?
C12 H12 . 0.9500 ?
C13 C14 . 1.387(4) ?
C13 H13 . 0.9500 ?
C14 H14 . 0.9500 ?

loop_
_geom_hbond_atom_site_label_D
_geom_hbond_atom_site_label_H
_geom_hbond_atom_site_label_A
_geom_hbond_site_symmetry_A
_geom_hbond_distance_DH
_geom_hbond_distance_HA
_geom_hbond_distance_DA
_geom_hbond_angle_DHA
_geom_hbond_publ_flag
O1 H1H O2 . 0.84(4) 2.29(4) 2.736(3) 113(3) yes
O1 H1H O3 1_655 0.84(4) 2.17(4) 2.872(3) 141(3) yes
O2 H2H O4 4_666 0.85(4) 1.83(4) 2.666(2) 171(3) yes
N1 H1N O4 2_646 0.98(3) 1.87(4) 2.834(3) 167(3) yes
N1 H2N O3 . 0.95(3) 1.93(3) 2.867(3) 171(3) yes
N1 H3N O3 3_656 0.87(4) 2.04(4) 2.866(3) 156(3) yes

loop_
_geom_torsion_atom_site_label_1
_geom_torsion_atom_site_label_2
_geom_torsion_atom_site_label_3
_geom_torsion_atom_site_label_4
_geom_torsion_site_symmetry_1
_geom_torsion_site_symmetry_2
_geom_torsion_site_symmetry_3
_geom_torsion_site_symmetry_4
_geom_torsion
_geom_torsion_publ_flag
N1 C1 C2 C3 . . . . 173.1(2) ?
C1 C2 C3 C4 . . . . -132.1(3) ?
C1 C2 C3 C8 . . . . 48.5(4) ?
C8 C3 C4 C5 . . . . 1.4(4) ?
C2 C3 C4 C5 . . . . -178.1(2) ?
C3 C4 C5 O1 . . . . 178.1(2) ?
C3 C4 C5 C6 . . . . 1.7(4) ?
O1 C5 C6 O2 . . . . -0.7(3) ?
C4 C5 C6 O2 . . . . 175.4(2) ?
O1 C5 C6 C7 . . . . -179.9(2) ?
C4 C5 C6 C7 . . . . -3.7(4) ?
O2 C6 C7 C8 . . . . -176.6(2) ?
C5 C6 C7 C8 . . . . 2.5(4) ?
C4 C3 C8 C7 . . . . -2.6(4) ?
C2 C3 C8 C7 . . . . 176.9(3) ?
C6 C7 C8 C3 . . . . 0.6(4) ?
C14 C9 C10 C11 . . . . 0.3(3) ?
C15 C9 C10 C11 . . . . 174.7(2) ?
C9 C10 C11 C12 . . . . -2.6(4) ?
C10 C11 C12 C13 . . . . 2.7(4) ?
C11 C12 C13 C14 . . . . -0.3(4) ?
C10 C9 C14 C13 . . . . 2.1(3) ?
C15 C9 C14 C13 . . . . -172.3(2) ?
C12 C13 C14 C9 . . . . -2.0(4) ?
C14 C9 C15 O4 . . . . -40.3(3) ?
C10 C9 C15 O4 . . . . 145.3(2) ?
C14 C9 C15 O3 . . . . 138.7(2) ?
C10 C9 C15 O3 . . . . -35.7(3) ?

_cod_database_fobs_code 2312301
